data_4134354
loop_
_publ_author_name
'Ramirez, Bianca L.'
'Lu, Connie C.'

_publ_section_title
;
 Rare-Earth Supported Nickel Catalysts for Alkyne Semihydrogenation:
 Chemo- and Regioselectivity Impacted by the Lewis Acidity and Size of the
 Support.
;
_journal_name_full 'Journal of the American Chemical Society'
_journal_paper_doi 10.1021/jacs.0c00905
_journal_year 2020
_chemical_formula_moiety 'C39 H63 N3 P3 Y'
_chemical_formula_sum 'C39 H63 N3 P3 Y'
_chemical_formula_weight 755.74
_chemical_name_common 18085-YL3
_space_group_crystal_system triclinic
_space_group_IT_number 2
_space_group_name_Hall '-P 1'
_space_group_name_H-M_alt 'P -1'
_atom_sites_solution_hydrogens geom
_audit_creation_method SHELXL-2016/6
_cell_angle_alpha 91.847(3)
_cell_angle_beta 92.356(2)
_cell_angle_gamma 117.344(2)
_cell_formula_units_Z 2
_cell_length_a 10.7947(9)
_cell_length_b 11.3362(11)
_cell_length_c 18.6897(19)
_cell_measurement_reflns_used 2173
_cell_measurement_temperature 100(2)
_cell_measurement_theta_max 23.10
_cell_measurement_theta_min 2.18
_cell_volume 2026.4(3)
_computing_structure_refinement 'SHELXL-2016/6 (Sheldrick, 2016)'
_computing_structure_solution 'SHELXT 2014/5 (Sheldrick, 2014)'
_diffrn_ambient_temperature 100(2)
_diffrn_measured_fraction_theta_full 0.999
_diffrn_measured_fraction_theta_max 0.999
_diffrn_measurement_device_type 'Bruker PHOTON-II CMOS'
_diffrn_measurement_method '\f and \w scans'
_diffrn_radiation_type MoK\a
_diffrn_radiation_wavelength 0.71073
_diffrn_reflns_av_R_equivalents 0.0924
_diffrn_reflns_av_unetI/netI 0.0531
_diffrn_reflns_Laue_measured_fraction_full 0.999
_diffrn_reflns_Laue_measured_fraction_max 0.999
_diffrn_reflns_limit_h_max 13
_diffrn_reflns_limit_h_min -13
_diffrn_reflns_limit_k_max 14
_diffrn_reflns_limit_k_min -14
_diffrn_reflns_limit_l_max 23
_diffrn_reflns_limit_l_min -23
_diffrn_reflns_number 54483
_diffrn_reflns_point_group_measured_fraction_full 0.999
_diffrn_reflns_point_group_measured_fraction_max 0.999
_diffrn_reflns_theta_full 25.242
_diffrn_reflns_theta_max 26.732
_diffrn_reflns_theta_min 2.185
_diffrn_source 'I\uS 3.0 Microfocus Tube'
_exptl_absorpt_coefficient_mu 1.587
_exptl_absorpt_correction_type multi-scan
_exptl_absorpt_process_details 'SADABS, R. Blessing, 1995'
_exptl_crystal_colour yellow
_exptl_crystal_density_diffrn 1.239
_exptl_crystal_description plate
_exptl_crystal_F_000 804
_exptl_crystal_size_max 0.120
_exptl_crystal_size_mid 0.080
_exptl_crystal_size_min 0.040
_exptl_transmission_factor_max 0.7461
_exptl_transmission_factor_min 0.6394
_refine_diff_density_max 0.945
_refine_diff_density_min -0.698
_refine_diff_density_rms 0.075
_refine_ls_extinction_method none
_refine_ls_goodness_of_fit_ref 1.073
_refine_ls_hydrogen_treatment constr
_refine_ls_matrix_type full
_refine_ls_number_parameters 427
_refine_ls_number_reflns 8624
_refine_ls_number_restraints 0
_refine_ls_restrained_S_all 1.073
_refine_ls_R_factor_all 0.0544
_refine_ls_R_factor_gt 0.0399
_refine_ls_shift/su_max 0.001
_refine_ls_shift/su_mean 0.000
_refine_ls_structure_factor_coef Fsqd
_refine_ls_weighting_details 'w=1/[\s^2^(Fo^2^)+(0.0424P)^2^+1.2412P] where P=(Fo^2^+2Fc^2^)/3'
_refine_ls_weighting_scheme calc
_refine_ls_wR_factor_gt 0.0917
_refine_ls_wR_factor_ref 0.0966
_reflns_Friedel_coverage 0.000
_reflns_number_gt 7167
_reflns_number_total 8624
_reflns_threshold_expression 'I > 2\s(I)'
_cod_data_source_file ja0c00905_si_001.cif
_cod_data_source_block 18085_Complex-3_YL3
_cod_database_code 4134354
_shelx_shelxl_version_number 2016/6
_shelx_space_group_comment
;
The symmetry employed for this shelxl refinement is uniquely defined
by the following loop, which should always be used as a source of
symmetry information in preference to the above space-group names.
They are only intended as comments.
;
_shelx_estimated_absorpt_t_min 0.832
_shelx_estimated_absorpt_t_max 0.939

loop_
_space_group_symop_operation_xyz
'x, y, z'
'-x, -y, -z'

loop_
_atom_site_label
_atom_site_type_symbol
_atom_site_fract_x
_atom_site_fract_y
_atom_site_fract_z
_atom_site_U_iso_or_equiv
_atom_site_adp_type
_atom_site_occupancy
_atom_site_site_symmetry_order
_atom_site_calc_flag
_atom_site_refinement_flags_posn
_atom_site_refinement_flags_adp
_atom_site_refinement_flags_occupancy
_atom_site_disorder_assembly
_atom_site_disorder_group
Y1 Y 0.58819(2) 0.56350(2) 0.25078(2) 0.01213(7) Uani 1 1 d . . . . .
P1 P 0.55946(6) 0.79248(6) 0.31930(4) 0.01490(14) Uani 1 1 d . . . . .
N1 N 0.4087(2) 0.6067(2) 0.21785(12) 0.0160(5) Uani 1 1 d . . . . .
C1 C 0.2966(2) 0.5352(3) 0.16903(14) 0.0160(5) Uani 1 1 d . . . . .
P2 P 0.80029(6) 0.55265(6) 0.35207(4) 0.01345(14) Uani 1 1 d . . . . .
N2 N 0.5237(2) 0.4068(2) 0.33429(12) 0.0135(4) Uani 1 1 d . . . . .
C2 C 0.2622(3) 0.4019(3) 0.14978(15) 0.0197(6) Uani 1 1 d . . . . .
H2 H 0.320544 0.366131 0.167948 0.024 Uiso 1 1 calc R U . . .
N3 N 0.6544(2) 0.4687(2) 0.16218(12) 0.0147(4) Uani 1 1 d . . . . .
P3 P 0.78368(7) 0.73187(7) 0.14630(4) 0.01655(15) Uani 1 1 d . . . . .
C3 C 0.1461(3) 0.3219(3) 0.10534(15) 0.0252(6) Uani 1 1 d . . . . .
H3 H 0.124450 0.231694 0.094667 0.030 Uiso 1 1 calc R U . . .
C4 C 0.0604(3) 0.3719(3) 0.07596(16) 0.0286(7) Uani 1 1 d . . . . .
H4 H -0.021000 0.316562 0.046386 0.034 Uiso 1 1 calc R U . . .
C5 C 0.0971(3) 0.5036(3) 0.09099(16) 0.0286(7) Uani 1 1 d . . . . .
H5 H 0.042409 0.540363 0.069327 0.034 Uiso 1 1 calc R U . . .
C6 C 0.2113(3) 0.5845(3) 0.13679(15) 0.0215(6) Uani 1 1 d . . . . .
H6 H 0.232266 0.674729 0.146540 0.026 Uiso 1 1 calc R U . . .
C7 C 0.4259(3) 0.7371(3) 0.24349(15) 0.0179(5) Uani 1 1 d . . . . .
H7A H 0.336664 0.729990 0.259618 0.021 Uiso 1 1 calc R U . . .
H7B H 0.457632 0.800561 0.204983 0.021 Uiso 1 1 calc R U . . .
C8 C 0.6568(3) 0.9752(3) 0.31696(16) 0.0225(6) Uani 1 1 d . . . . .
H8 H 0.588258 1.011164 0.310599 0.027 Uiso 1 1 calc R U . . .
C9 C 0.7493(3) 1.0117(3) 0.25350(17) 0.0285(7) Uani 1 1 d . . . . .
H9A H 0.796463 1.108581 0.250526 0.043 Uiso 1 1 calc R U . . .
H9B H 0.691652 0.970112 0.209122 0.043 Uiso 1 1 calc R U . . .
H9C H 0.819301 0.979981 0.260056 0.043 Uiso 1 1 calc R U . . .
C10 C 0.7438(3) 1.0351(3) 0.38739(17) 0.0313(7) Uani 1 1 d . . . . .
H10A H 0.804978 1.130177 0.383084 0.047 Uiso 1 1 calc R U . . .
H10B H 0.800716 0.990204 0.398075 0.047 Uiso 1 1 calc R U . . .
H10C H 0.681519 1.023371 0.426224 0.047 Uiso 1 1 calc R U . . .
C12 C 0.3566(3) 0.6184(3) 0.40290(16) 0.0237(6) Uani 1 1 d . . . . .
H12A H 0.308047 0.603034 0.447471 0.036 Uiso 1 1 calc R U . . .
H12B H 0.408423 0.566604 0.401095 0.036 Uiso 1 1 calc R U . . .
H12C H 0.288110 0.590657 0.361768 0.036 Uiso 1 1 calc R U . . .
C11 C 0.4580(3) 0.7658(3) 0.40034(15) 0.0186(6) Uani 1 1 d . . . . .
H11 H 0.525616 0.790854 0.443123 0.022 Uiso 1 1 calc R U . . .
C13 C 0.3803(3) 0.8496(3) 0.40673(17) 0.0266(7) Uani 1 1 d . . . . .
H13A H 0.332823 0.832440 0.451670 0.040 Uiso 1 1 calc R U . . .
H13B H 0.311171 0.825680 0.366134 0.040 Uiso 1 1 calc R U . . .
H13C H 0.447275 0.944129 0.406463 0.040 Uiso 1 1 calc R U . . .
C14 C 0.3949(2) 0.3019(2) 0.34658(14) 0.0148(5) Uani 1 1 d . . . . .
C15 C 0.2730(3) 0.3078(3) 0.32104(15) 0.0177(5) Uani 1 1 d . . . . .
H15 H 0.281904 0.383967 0.297338 0.021 Uiso 1 1 calc R U . . .
C17 C 0.1241(3) 0.0937(3) 0.36496(18) 0.0264(7) Uani 1 1 d . . . . .
H17 H 0.033519 0.023769 0.371358 0.032 Uiso 1 1 calc R U . . .
C16 C 0.1406(3) 0.2053(3) 0.32966(16) 0.0221(6) Uani 1 1 d . . . . .
H16 H 0.060572 0.211517 0.311250 0.027 Uiso 1 1 calc R U . . .
C19 C 0.3752(3) 0.1869(2) 0.38152(15) 0.0183(6) Uani 1 1 d . . . . .
H19 H 0.454325 0.178322 0.399075 0.022 Uiso 1 1 calc R U . . .
C20 C 0.6441(2) 0.3925(2) 0.36372(15) 0.0162(5) Uani 1 1 d . . . . .
H20A H 0.651254 0.318685 0.337600 0.019 Uiso 1 1 calc R U . . .
H20B H 0.634684 0.373782 0.415137 0.019 Uiso 1 1 calc R U . . .
C21 C 0.8419(3) 0.6280(2) 0.44460(14) 0.0160(5) Uani 1 1 d . . . . .
H21 H 0.849776 0.562575 0.476721 0.019 Uiso 1 1 calc R U . . .
C22 C 0.7240(3) 0.6558(3) 0.46956(15) 0.0216(6) Uani 1 1 d . . . . .
H22A H 0.742522 0.686161 0.520377 0.032 Uiso 1 1 calc R U . . .
H22B H 0.634987 0.574202 0.463100 0.032 Uiso 1 1 calc R U . . .
H22C H 0.719033 0.724899 0.441186 0.032 Uiso 1 1 calc R U . . .
C23 C 0.9819(3) 0.7551(3) 0.45094(16) 0.0245(6) Uani 1 1 d . . . . .
H23A H 0.999257 0.794700 0.500040 0.037 Uiso 1 1 calc R U . . .
H23B H 0.978896 0.818571 0.417394 0.037 Uiso 1 1 calc R U . . .
H23C H 1.057136 0.733422 0.439459 0.037 Uiso 1 1 calc R U . . .
C24 C 0.9416(3) 0.5068(3) 0.33526(15) 0.0175(5) Uani 1 1 d . . . . .
H24 H 1.028977 0.591405 0.330389 0.021 Uiso 1 1 calc R U . . .
C25 C 0.9105(3) 0.4245(3) 0.26437(15) 0.0228(6) Uani 1 1 d . . . . .
H25A H 0.990868 0.410068 0.253883 0.034 Uiso 1 1 calc R U . . .
H25B H 0.892602 0.472142 0.225723 0.034 Uiso 1 1 calc R U . . .
H25C H 0.827994 0.338424 0.268038 0.034 Uiso 1 1 calc R U . . .
C26 C 0.9708(3) 0.4357(3) 0.39718(16) 0.0228(6) Uani 1 1 d . . . . .
H26A H 1.035186 0.401795 0.382447 0.034 Uiso 1 1 calc R U . . .
H26B H 0.882979 0.361383 0.409694 0.034 Uiso 1 1 calc R U . . .
H26C H 1.012950 0.498441 0.438953 0.034 Uiso 1 1 calc R U . . .
C27 C 0.6146(3) 0.3359(3) 0.14258(14) 0.0162(5) Uani 1 1 d . . . . .
C28 C 0.5077(3) 0.2352(3) 0.17833(15) 0.0200(6) Uani 1 1 d . . . . .
H28 H 0.465961 0.259499 0.215996 0.024 Uiso 1 1 calc R U . . .
C29 C 0.4618(3) 0.1013(3) 0.15996(16) 0.0244(6) Uani 1 1 d . . . . .
H29 H 0.389694 0.035876 0.185257 0.029 Uiso 1 1 calc R U . . .
C30 C 0.5199(3) 0.0622(3) 0.10526(16) 0.0258(6) Uani 1 1 d . . . . .
H30 H 0.486952 -0.029381 0.091993 0.031 Uiso 1 1 calc R U . . .
C31 C 0.6268(3) 0.1593(3) 0.07032(16) 0.0253(6) Uani 1 1 d . . . . .
H31 H 0.668437 0.133594 0.033136 0.030 Uiso 1 1 calc R U . . .
C32 C 0.6748(3) 0.2938(3) 0.08848(15) 0.0203(6) Uani 1 1 d . . . . .
H32 H 0.749285 0.358203 0.063975 0.024 Uiso 1 1 calc R U . . .
C33 C 0.7654(3) 0.5654(3) 0.12064(15) 0.0179(5) Uani 1 1 d . . . . .
H33A H 0.740176 0.544448 0.068606 0.021 Uiso 1 1 calc R U . . .
H33B H 0.854464 0.562595 0.131618 0.021 Uiso 1 1 calc R U . . .
C34 C 0.9738(3) 0.8453(3) 0.15824(15) 0.0222(6) Uani 1 1 d . . . . .
H34 H 0.984446 0.937084 0.166868 0.027 Uiso 1 1 calc R U . . .
C35 C 1.0366(3) 0.8145(3) 0.22551(16) 0.0278(7) Uani 1 1 d . . . . .
H35A H 1.134325 0.881752 0.234316 0.042 Uiso 1 1 calc R U . . .
H35B H 1.031905 0.726416 0.218575 0.042 Uiso 1 1 calc R U . . .
H35C H 0.983785 0.815479 0.266738 0.042 Uiso 1 1 calc R U . . .
C36 C 1.0565(3) 0.8489(3) 0.09330(16) 0.0284(7) Uani 1 1 d . . . . .
H36A H 1.153988 0.916268 0.102786 0.043 Uiso 1 1 calc R U . . .
H36B H 1.015993 0.871211 0.051185 0.043 Uiso 1 1 calc R U . . .
H36C H 1.052461 0.761553 0.084242 0.043 Uiso 1 1 calc R U . . .
C37 C 0.7262(3) 0.7730(3) 0.06008(15) 0.0232(6) Uani 1 1 d . . . . .
H37 H 0.773247 0.749158 0.021280 0.028 Uiso 1 1 calc R U . . .
C38 C 0.7655(4) 0.9202(3) 0.05552(19) 0.0386(8) Uani 1 1 d . . . . .
H38A H 0.734235 0.934875 0.008201 0.058 Uiso 1 1 calc R U . . .
H38B H 0.867123 0.973462 0.062694 0.058 Uiso 1 1 calc R U . . .
H38C H 0.720291 0.946597 0.092739 0.058 Uiso 1 1 calc R U . . .
C39 C 0.5693(3) 0.6859(4) 0.04630(18) 0.0379(8) Uani 1 1 d . . . . .
H39A H 0.541061 0.695022 -0.002859 0.057 Uiso 1 1 calc R U . . .
H39B H 0.519580 0.713741 0.080181 0.057 Uiso 1 1 calc R U . . .
H39C H 0.546441 0.592747 0.052718 0.057 Uiso 1 1 calc R U . . .
C18 C 0.2424(3) 0.0860(3) 0.39075(17) 0.0250(6) Uani 1 1 d . . . . .
H18 H 0.232142 0.010183 0.415201 0.030 Uiso 1 1 calc R U . . .

loop_
_atom_site_aniso_label
_atom_site_aniso_U_11
_atom_site_aniso_U_22
_atom_site_aniso_U_33
_atom_site_aniso_U_23
_atom_site_aniso_U_13
_atom_site_aniso_U_12
Y1 0.01060(11) 0.01215(12) 0.01631(14) 0.00180(9) 0.00120(9) 0.00744(9)
P1 0.0118(3) 0.0132(3) 0.0217(4) 0.0003(3) 0.0007(3) 0.0076(3)
N1 0.0145(10) 0.0163(11) 0.0205(12) -0.0003(9) -0.0020(9) 0.0103(9)
C1 0.0121(11) 0.0217(14) 0.0167(14) 0.0012(11) 0.0017(10) 0.0098(11)
P2 0.0103(3) 0.0127(3) 0.0187(4) 0.0030(3) 0.0007(3) 0.0063(3)
N2 0.0093(9) 0.0114(10) 0.0196(12) 0.0020(9) 0.0006(9) 0.0045(8)
C2 0.0180(12) 0.0207(14) 0.0221(15) -0.0001(11) -0.0005(11) 0.0107(11)
N3 0.0133(10) 0.0143(11) 0.0191(12) 0.0012(9) 0.0018(9) 0.0085(9)
P3 0.0180(3) 0.0157(3) 0.0195(4) 0.0043(3) 0.0051(3) 0.0103(3)
C3 0.0232(14) 0.0274(16) 0.0221(15) -0.0061(12) 0.0016(12) 0.0096(13)
C4 0.0173(13) 0.0412(18) 0.0244(16) -0.0123(14) -0.0058(12) 0.0123(13)
C5 0.0223(14) 0.049(2) 0.0238(16) -0.0062(14) -0.0055(12) 0.0252(15)
C6 0.0182(12) 0.0302(16) 0.0226(15) -0.0027(12) -0.0009(11) 0.0171(12)
C7 0.0164(12) 0.0162(13) 0.0240(15) 0.0010(11) -0.0005(11) 0.0103(11)
C8 0.0200(13) 0.0151(13) 0.0354(17) 0.0008(12) 0.0030(12) 0.0105(11)
C9 0.0277(15) 0.0166(14) 0.0360(18) 0.0057(13) 0.0061(14) 0.0052(12)
C10 0.0238(14) 0.0254(16) 0.0388(19) -0.0103(14) 0.0019(14) 0.0070(13)
C12 0.0209(13) 0.0236(15) 0.0283(16) 0.0062(12) 0.0084(12) 0.0109(12)
C11 0.0153(12) 0.0191(13) 0.0244(15) 0.0011(11) 0.0039(11) 0.0103(11)
C13 0.0215(13) 0.0262(16) 0.0383(18) -0.0004(13) 0.0073(13) 0.0159(13)
C14 0.0148(11) 0.0136(12) 0.0173(13) -0.0006(10) 0.0031(10) 0.0074(10)
C15 0.0170(12) 0.0159(13) 0.0227(15) 0.0013(11) 0.0001(11) 0.0099(11)
C17 0.0120(12) 0.0174(14) 0.048(2) 0.0032(13) 0.0069(13) 0.0043(11)
C16 0.0150(12) 0.0195(14) 0.0341(17) -0.0019(12) 0.0010(12) 0.0101(11)
C19 0.0132(11) 0.0139(13) 0.0309(16) 0.0036(11) 0.0033(11) 0.0086(10)
C20 0.0120(11) 0.0142(12) 0.0240(15) 0.0041(11) -0.0006(11) 0.0073(10)
C21 0.0163(12) 0.0161(13) 0.0192(14) 0.0040(11) 0.0001(11) 0.0105(11)
C22 0.0223(13) 0.0262(15) 0.0228(15) -0.0006(12) 0.0008(12) 0.0168(12)
C23 0.0201(13) 0.0190(14) 0.0295(17) 0.0007(12) -0.0013(12) 0.0051(12)
C24 0.0130(11) 0.0174(13) 0.0235(15) 0.0029(11) 0.0008(11) 0.0083(11)
C25 0.0244(14) 0.0282(15) 0.0245(16) 0.0003(12) 0.0005(12) 0.0197(13)
C26 0.0209(13) 0.0278(15) 0.0277(16) 0.0047(12) -0.0008(12) 0.0181(12)
C27 0.0164(12) 0.0181(13) 0.0180(14) -0.0044(11) -0.0065(11) 0.0121(11)
C28 0.0179(12) 0.0202(14) 0.0230(15) -0.0019(11) -0.0001(11) 0.0102(11)
C29 0.0225(13) 0.0171(14) 0.0332(17) 0.0014(12) -0.0016(13) 0.0091(12)
C30 0.0283(14) 0.0160(14) 0.0348(18) -0.0071(12) -0.0077(13) 0.0130(12)
C31 0.0327(15) 0.0256(15) 0.0253(16) -0.0047(12) -0.0021(13) 0.0207(14)
C32 0.0209(13) 0.0218(14) 0.0236(15) -0.0006(12) 0.0001(12) 0.0147(12)
C33 0.0185(12) 0.0208(14) 0.0192(14) 0.0014(11) 0.0026(11) 0.0130(11)
C34 0.0199(13) 0.0169(14) 0.0260(16) 0.0027(12) 0.0059(12) 0.0049(11)
C35 0.0165(13) 0.0301(16) 0.0259(16) 0.0020(13) 0.0024(12) 0.0014(12)
C36 0.0196(13) 0.0363(18) 0.0256(16) 0.0055(14) 0.0076(12) 0.0092(13)
C37 0.0280(14) 0.0319(16) 0.0199(15) 0.0102(12) 0.0072(12) 0.0216(13)
C38 0.058(2) 0.041(2) 0.0353(19) 0.0220(16) 0.0184(17) 0.0363(18)
C39 0.0291(16) 0.058(2) 0.0313(19) 0.0146(17) -0.0016(14) 0.0237(17)
C18 0.0184(13) 0.0160(14) 0.0431(19) 0.0075(13) 0.0092(13) 0.0092(12)

loop_
_atom_type_symbol
_atom_type_description
_atom_type_scat_dispersion_real
_atom_type_scat_dispersion_imag
_atom_type_scat_source
C C 0.0033 0.0016 'International Tables Vol C Tables 4.2.6.8 and 6.1.1.4'
H H 0.0000 0.0000 'International Tables Vol C Tables 4.2.6.8 and 6.1.1.4'
N N 0.0061 0.0033 'International Tables Vol C Tables 4.2.6.8 and 6.1.1.4'
P P 0.1023 0.0942 'International Tables Vol C Tables 4.2.6.8 and 6.1.1.4'
Y Y -2.7962 3.5667 'International Tables Vol C Tables 4.2.6.8 and 6.1.1.4'

loop_
_geom_angle_atom_site_label_1
_geom_angle_atom_site_label_2
_geom_angle_atom_site_label_3
_geom_angle
_geom_angle_site_symmetry_1
_geom_angle_site_symmetry_3
_geom_angle_publ_flag
N3 Y1 N1 114.38(8) . . ?
N3 Y1 N2 101.95(7) . . ?
N1 Y1 N2 111.00(7) . . ?
N3 Y1 P2 90.31(5) . . ?
N1 Y1 P2 155.27(6) . . ?
N2 Y1 P2 59.48(5) . . ?
N3 Y1 P3 60.06(5) . . ?
N1 Y1 P3 96.49(6) . . ?
N2 Y1 P3 152.02(5) . . ?
P2 Y1 P3 97.15(2) . . ?
N3 Y1 P1 152.42(6) . . ?
N1 Y1 P1 58.30(6) . . ?
N2 Y1 P1 105.39(5) . . ?
P2 Y1 P1 100.38(2) . . ?
P3 Y1 P1 93.19(2) . . ?
C8 P1 C7 105.74(13) . . ?
C8 P1 C11 103.91(12) . . ?
C7 P1 C11 104.34(12) . . ?
C8 P1 Y1 134.68(9) . . ?
C7 P1 Y1 77.89(8) . . ?
C11 P1 Y1 119.18(8) . . ?
C1 N1 C7 115.8(2) . . ?
C1 N1 Y1 128.45(16) . . ?
C7 N1 Y1 114.99(15) . . ?
N1 C1 C6 125.0(2) . . ?
N1 C1 C2 118.7(2) . . ?
C6 C1 C2 116.2(2) . . ?
C21 P2 C20 101.54(12) . . ?
C21 P2 C24 104.49(12) . . ?
C20 P2 C24 104.76(11) . . ?
C21 P2 Y1 124.32(8) . . ?
C20 P2 Y1 77.48(8) . . ?
C24 P2 Y1 130.01(9) . . ?
C14 N2 C20 114.4(2) . . ?
C14 N2 Y1 131.37(16) . . ?
C20 N2 Y1 111.37(14) . . ?
C3 C2 C1 121.9(3) . . ?
C3 C2 H2 119.0 . . ?
C1 C2 H2 119.0 . . ?
C27 N3 C33 114.7(2) . . ?
C27 N3 Y1 131.59(17) . . ?
C33 N3 Y1 113.62(15) . . ?
C33 P3 C37 100.01(13) . . ?
C33 P3 C34 106.39(12) . . ?
C37 P3 C34 105.22(13) . . ?
C33 P3 Y1 77.96(8) . . ?
C37 P3 Y1 123.60(9) . . ?
C34 P3 Y1 129.79(9) . . ?
C2 C3 C4 120.7(3) . . ?
C2 C3 H3 119.7 . . ?
C4 C3 H3 119.7 . . ?
C5 C4 C3 118.0(3) . . ?
C5 C4 H4 121.0 . . ?
C3 C4 H4 121.0 . . ?
C4 C5 C6 122.0(3) . . ?
C4 C5 H5 119.0 . . ?
C6 C5 H5 119.0 . . ?
C5 C6 C1 121.0(3) . . ?
C5 C6 H6 119.5 . . ?
C1 C6 H6 119.5 . . ?
N1 C7 P1 105.57(16) . . ?
N1 C7 H7A 110.6 . . ?
P1 C7 H7A 110.6 . . ?
N1 C7 H7B 110.6 . . ?
P1 C7 H7B 110.6 . . ?
H7A C7 H7B 108.8 . . ?
C9 C8 C10 110.9(2) . . ?
C9 C8 P1 109.54(19) . . ?
C10 C8 P1 110.2(2) . . ?
C9 C8 H8 108.7 . . ?
C10 C8 H8 108.7 . . ?
P1 C8 H8 108.7 . . ?
C8 C9 H9A 109.5 . . ?
C8 C9 H9B 109.5 . . ?
H9A C9 H9B 109.5 . . ?
C8 C9 H9C 109.5 . . ?
H9A C9 H9C 109.5 . . ?
H9B C9 H9C 109.5 . . ?
C8 C10 H10A 109.5 . . ?
C8 C10 H10B 109.5 . . ?
H10A C10 H10B 109.5 . . ?
C8 C10 H10C 109.5 . . ?
H10A C10 H10C 109.5 . . ?
H10B C10 H10C 109.5 . . ?
C11 C12 H12A 109.5 . . ?
C11 C12 H12B 109.5 . . ?
H12A C12 H12B 109.5 . . ?
C11 C12 H12C 109.5 . . ?
H12A C12 H12C 109.5 . . ?
H12B C12 H12C 109.5 . . ?
C12 C11 C13 110.5(2) . . ?
C12 C11 P1 109.32(18) . . ?
C13 C11 P1 114.6(2) . . ?
C12 C11 H11 107.4 . . ?
C13 C11 H11 107.4 . . ?
P1 C11 H11 107.4 . . ?
C11 C13 H13A 109.5 . . ?
C11 C13 H13B 109.5 . . ?
H13A C13 H13B 109.5 . . ?
C11 C13 H13C 109.5 . . ?
H13A C13 H13C 109.5 . . ?
H13B C13 H13C 109.5 . . ?
N2 C14 C19 125.0(2) . . ?
N2 C14 C15 118.4(2) . . ?
C19 C14 C15 116.6(2) . . ?
C16 C15 C14 121.7(2) . . ?
C16 C15 H15 119.2 . . ?
C14 C15 H15 119.2 . . ?
C18 C17 C16 118.8(2) . . ?
C18 C17 H17 120.6 . . ?
C16 C17 H17 120.6 . . ?
C17 C16 C15 120.5(2) . . ?
C17 C16 H16 119.8 . . ?
C15 C16 H16 119.8 . . ?
C18 C19 C14 121.2(2) . . ?
C18 C19 H19 119.4 . . ?
C14 C19 H19 119.4 . . ?
N2 C20 P2 106.20(16) . . ?
N2 C20 H20A 110.5 . . ?
P2 C20 H20A 110.5 . . ?
N2 C20 H20B 110.5 . . ?
P2 C20 H20B 110.5 . . ?
H20A C20 H20B 108.7 . . ?
C22 C21 C23 110.9(2) . . ?
C22 C21 P2 110.50(18) . . ?
C23 C21 P2 111.37(19) . . ?
C22 C21 H21 108.0 . . ?
C23 C21 H21 108.0 . . ?
P2 C21 H21 108.0 . . ?
C21 C22 H22A 109.5 . . ?
C21 C22 H22B 109.5 . . ?
H22A C22 H22B 109.5 . . ?
C21 C22 H22C 109.5 . . ?
H22A C22 H22C 109.5 . . ?
H22B C22 H22C 109.5 . . ?
C21 C23 H23A 109.5 . . ?
C21 C23 H23B 109.5 . . ?
H23A C23 H23B 109.5 . . ?
C21 C23 H23C 109.5 . . ?
H23A C23 H23C 109.5 . . ?
H23B C23 H23C 109.5 . . ?
C25 C24 C26 111.1(2) . . ?
C25 C24 P2 110.84(17) . . ?
C26 C24 P2 113.13(18) . . ?
C25 C24 H24 107.2 . . ?
C26 C24 H24 107.2 . . ?
P2 C24 H24 107.2 . . ?
C24 C25 H25A 109.5 . . ?
C24 C25 H25B 109.5 . . ?
H25A C25 H25B 109.5 . . ?
C24 C25 H25C 109.5 . . ?
H25A C25 H25C 109.5 . . ?
H25B C25 H25C 109.5 . . ?
C24 C26 H26A 109.5 . . ?
C24 C26 H26B 109.5 . . ?
H26A C26 H26B 109.5 . . ?
C24 C26 H26C 109.5 . . ?
H26A C26 H26C 109.5 . . ?
H26B C26 H26C 109.5 . . ?
N3 C27 C32 124.2(2) . . ?
N3 C27 C28 119.3(2) . . ?
C32 C27 C28 116.5(2) . . ?
C29 C28 C27 121.7(3) . . ?
C29 C28 H28 119.1 . . ?
C27 C28 H28 119.1 . . ?
C30 C29 C28 120.8(3) . . ?
C30 C29 H29 119.6 . . ?
C28 C29 H29 119.6 . . ?
C31 C30 C29 118.5(3) . . ?
C31 C30 H30 120.7 . . ?
C29 C30 H30 120.7 . . ?
C30 C31 C32 121.4(3) . . ?
C30 C31 H31 119.3 . . ?
C32 C31 H31 119.3 . . ?
C31 C32 C27 121.0(3) . . ?
C31 C32 H32 119.5 . . ?
C27 C32 H32 119.5 . . ?
N3 C33 P3 107.27(16) . . ?
N3 C33 H33A 110.3 . . ?
P3 C33 H33A 110.3 . . ?
N3 C33 H33B 110.3 . . ?
P3 C33 H33B 110.3 . . ?
H33A C33 H33B 108.5 . . ?
C36 C34 C35 110.9(2) . . ?
C36 C34 P3 114.9(2) . . ?
C35 C34 P3 110.45(18) . . ?
C36 C34 H34 106.7 . . ?
C35 C34 H34 106.7 . . ?
P3 C34 H34 106.7 . . ?
C34 C35 H35A 109.5 . . ?
C34 C35 H35B 109.5 . . ?
H35A C35 H35B 109.5 . . ?
C34 C35 H35C 109.5 . . ?
H35A C35 H35C 109.5 . . ?
H35B C35 H35C 109.5 . . ?
C34 C36 H36A 109.5 . . ?
C34 C36 H36B 109.5 . . ?
H36A C36 H36B 109.5 . . ?
C34 C36 H36C 109.5 . . ?
H36A C36 H36C 109.5 . . ?
H36B C36 H36C 109.5 . . ?
C39 C37 C38 111.3(3) . . ?
C39 C37 P3 109.0(2) . . ?
C38 C37 P3 114.0(2) . . ?
C39 C37 H37 107.4 . . ?
C38 C37 H37 107.4 . . ?
P3 C37 H37 107.4 . . ?
C37 C38 H38A 109.5 . . ?
C37 C38 H38B 109.5 . . ?
H38A C38 H38B 109.5 . . ?
C37 C38 H38C 109.5 . . ?
H38A C38 H38C 109.5 . . ?
H38B C38 H38C 109.5 . . ?
C37 C39 H39A 109.5 . . ?
C37 C39 H39B 109.5 . . ?
H39A C39 H39B 109.5 . . ?
C37 C39 H39C 109.5 . . ?
H39A C39 H39C 109.5 . . ?
H39B C39 H39C 109.5 . . ?
C19 C18 C17 121.3(3) . . ?
C19 C18 H18 119.4 . . ?
C17 C18 H18 119.4 . . ?

loop_
_geom_bond_atom_site_label_1
_geom_bond_atom_site_label_2
_geom_bond_distance
_geom_bond_site_symmetry_2
_geom_bond_publ_flag
Y1 N3 2.258(2) . ?
Y1 N1 2.273(2) . ?
Y1 N2 2.282(2) . ?
Y1 P2 2.9595(7) . ?
Y1 P3 2.9644(7) . ?
Y1 P1 3.0053(7) . ?
P1 C8 1.846(3) . ?
P1 C7 1.850(3) . ?
P1 C11 1.857(3) . ?
N1 C1 1.383(3) . ?
N1 C7 1.464(3) . ?
C1 C6 1.404(4) . ?
C1 C2 1.411(4) . ?
P2 C21 1.847(3) . ?
P2 C20 1.852(2) . ?
P2 C24 1.858(2) . ?
N2 C14 1.387(3) . ?
N2 C20 1.470(3) . ?
C2 C3 1.380(4) . ?
C2 H2 0.9500 . ?
N3 C27 1.394(3) . ?
N3 C33 1.471(3) . ?
P3 C33 1.850(3) . ?
P3 C37 1.852(3) . ?
P3 C34 1.853(3) . ?
C3 C4 1.393(4) . ?
C3 H3 0.9500 . ?
C4 C5 1.373(4) . ?
C4 H4 0.9500 . ?
C5 C6 1.385(4) . ?
C5 H5 0.9500 . ?
C6 H6 0.9500 . ?
C7 H7A 0.9900 . ?
C7 H7B 0.9900 . ?
C8 C9 1.525(4) . ?
C8 C10 1.527(4) . ?
C8 H8 1.0000 . ?
C9 H9A 0.9800 . ?
C9 H9B 0.9800 . ?
C9 H9C 0.9800 . ?
C10 H10A 0.9800 . ?
C10 H10B 0.9800 . ?
C10 H10C 0.9800 . ?
C12 C11 1.524(4) . ?
C12 H12A 0.9800 . ?
C12 H12B 0.9800 . ?
C12 H12C 0.9800 . ?
C11 C13 1.533(3) . ?
C11 H11 1.0000 . ?
C13 H13A 0.9800 . ?
C13 H13B 0.9800 . ?
C13 H13C 0.9800 . ?
C14 C19 1.408(3) . ?
C14 C15 1.412(3) . ?
C15 C16 1.387(4) . ?
C15 H15 0.9500 . ?
C17 C18 1.387(4) . ?
C17 C16 1.387(4) . ?
C17 H17 0.9500 . ?
C16 H16 0.9500 . ?
C19 C18 1.385(3) . ?
C19 H19 0.9500 . ?
C20 H20A 0.9900 . ?
C20 H20B 0.9900 . ?
C21 C22 1.531(3) . ?
C21 C23 1.533(4) . ?
C21 H21 1.0000 . ?
C22 H22A 0.9800 . ?
C22 H22B 0.9800 . ?
C22 H22C 0.9800 . ?
C23 H23A 0.9800 . ?
C23 H23B 0.9800 . ?
C23 H23C 0.9800 . ?
C24 C25 1.528(4) . ?
C24 C26 1.534(4) . ?
C24 H24 1.0000 . ?
C25 H25A 0.9800 . ?
C25 H25B 0.9800 . ?
C25 H25C 0.9800 . ?
C26 H26A 0.9800 . ?
C26 H26B 0.9800 . ?
C26 H26C 0.9800 . ?
C27 C32 1.407(4) . ?
C27 C28 1.408(4) . ?
C28 C29 1.388(4) . ?
C28 H28 0.9500 . ?
C29 C30 1.383(4) . ?
C29 H29 0.9500 . ?
C30 C31 1.383(4) . ?
C30 H30 0.9500 . ?
C31 C32 1.391(4) . ?
C31 H31 0.9500 . ?
C32 H32 0.9500 . ?
C33 H33A 0.9900 . ?
C33 H33B 0.9900 . ?
C34 C36 1.526(4) . ?
C34 C35 1.529(4) . ?
C34 H34 1.0000 . ?
C35 H35A 0.9800 . ?
C35 H35B 0.9800 . ?
C35 H35C 0.9800 . ?
C36 H36A 0.9800 . ?
C36 H36B 0.9800 . ?
C36 H36C 0.9800 . ?
C37 C39 1.524(4) . ?
C37 C38 1.528(4) . ?
C37 H37 1.0000 . ?
C38 H38A 0.9800 . ?
C38 H38B 0.9800 . ?
C38 H38C 0.9800 . ?
C39 H39A 0.9800 . ?
C39 H39B 0.9800 . ?
C39 H39C 0.9800 . ?
C18 H18 0.9500 . ?

loop_
_geom_torsion_atom_site_label_1
_geom_torsion_atom_site_label_2
_geom_torsion_atom_site_label_3
_geom_torsion_atom_site_label_4
_geom_torsion
_geom_torsion_site_symmetry_1
_geom_torsion_site_symmetry_2
_geom_torsion_site_symmetry_3
_geom_torsion_site_symmetry_4
_geom_torsion_publ_flag
C7 N1 C1 C6 8.0(4) . . . . ?
Y1 N1 C1 C6 -161.7(2) . . . . ?
C7 N1 C1 C2 -171.2(2) . . . . ?
Y1 N1 C1 C2 19.0(3) . . . . ?
N1 C1 C2 C3 175.4(2) . . . . ?
C6 C1 C2 C3 -3.9(4) . . . . ?
C1 C2 C3 C4 1.9(4) . . . . ?
C2 C3 C4 C5 1.7(4) . . . . ?
C3 C4 C5 C6 -3.3(5) . . . . ?
C4 C5 C6 C1 1.2(4) . . . . ?
N1 C1 C6 C5 -176.9(3) . . . . ?
C2 C1 C6 C5 2.4(4) . . . . ?
C1 N1 C7 P1 169.35(18) . . . . ?
Y1 N1 C7 P1 -19.5(2) . . . . ?
C8 P1 C7 N1 146.92(17) . . . . ?
C11 P1 C7 N1 -103.82(18) . . . . ?
Y1 P1 C7 N1 13.55(15) . . . . ?
C7 P1 C8 C9 -72.2(2) . . . . ?
C11 P1 C8 C9 178.22(19) . . . . ?
Y1 P1 C8 C9 16.2(3) . . . . ?
C7 P1 C8 C10 165.48(19) . . . . ?
C11 P1 C8 C10 55.9(2) . . . . ?
Y1 P1 C8 C10 -106.1(2) . . . . ?
C8 P1 C11 C12 172.05(18) . . . . ?
C7 P1 C11 C12 61.5(2) . . . . ?
Y1 P1 C11 C12 -22.5(2) . . . . ?
C8 P1 C11 C13 47.4(2) . . . . ?
C7 P1 C11 C13 -63.2(2) . . . . ?
Y1 P1 C11 C13 -147.16(17) . . . . ?
C20 N2 C14 C19 -2.3(4) . . . . ?
Y1 N2 C14 C19 156.4(2) . . . . ?
C20 N2 C14 C15 179.2(2) . . . . ?
Y1 N2 C14 C15 -22.1(3) . . . . ?
N2 C14 C15 C16 178.3(2) . . . . ?
C19 C14 C15 C16 -0.3(4) . . . . ?
C18 C17 C16 C15 -0.7(4) . . . . ?
C14 C15 C16 C17 1.0(4) . . . . ?
N2 C14 C19 C18 -179.2(3) . . . . ?
C15 C14 C19 C18 -0.7(4) . . . . ?
C14 N2 C20 P2 -172.21(17) . . . . ?
Y1 N2 C20 P2 24.8(2) . . . . ?
C21 P2 C20 N2 104.97(18) . . . . ?
C24 P2 C20 N2 -146.49(17) . . . . ?
Y1 P2 C20 N2 -17.99(15) . . . . ?
C20 P2 C21 C22 -64.4(2) . . . . ?
C24 P2 C21 C22 -173.13(18) . . . . ?
Y1 P2 C21 C22 18.2(2) . . . . ?
C20 P2 C21 C23 171.93(18) . . . . ?
C24 P2 C21 C23 63.2(2) . . . . ?
Y1 P2 C21 C23 -105.45(17) . . . . ?
C21 P2 C24 C25 171.74(19) . . . . ?
C20 P2 C24 C25 65.4(2) . . . . ?
Y1 P2 C24 C25 -20.5(2) . . . . ?
C21 P2 C24 C26 46.2(2) . . . . ?
C20 P2 C24 C26 -60.2(2) . . . . ?
Y1 P2 C24 C26 -146.05(16) . . . . ?
C33 N3 C27 C32 1.0(4) . . . . ?
Y1 N3 C27 C32 -174.92(18) . . . . ?
C33 N3 C27 C28 -179.1(2) . . . . ?
Y1 N3 C27 C28 5.0(3) . . . . ?
N3 C27 C28 C29 178.6(2) . . . . ?
C32 C27 C28 C29 -1.5(4) . . . . ?
C27 C28 C29 C30 -0.2(4) . . . . ?
C28 C29 C30 C31 1.4(4) . . . . ?
C29 C30 C31 C32 -0.9(4) . . . . ?
C30 C31 C32 C27 -0.9(4) . . . . ?
N3 C27 C32 C31 -178.1(2) . . . . ?
C28 C27 C32 C31 2.0(4) . . . . ?
C27 N3 C33 P3 172.14(17) . . . . ?
Y1 N3 C33 P3 -11.2(2) . . . . ?
C37 P3 C33 N3 -114.49(18) . . . . ?
C34 P3 C33 N3 136.25(17) . . . . ?
Y1 P3 C33 N3 7.98(15) . . . . ?
C33 P3 C34 C36 55.9(2) . . . . ?
C37 P3 C34 C36 -49.6(2) . . . . ?
Y1 P3 C34 C36 143.77(17) . . . . ?
C33 P3 C34 C35 -70.4(2) . . . . ?
C37 P3 C34 C35 -176.0(2) . . . . ?
Y1 P3 C34 C35 17.4(3) . . . . ?
C33 P3 C37 C39 70.9(2) . . . . ?
C34 P3 C37 C39 -178.9(2) . . . . ?
Y1 P3 C37 C39 -11.2(3) . . . . ?
C33 P3 C37 C38 -164.1(2) . . . . ?
C34 P3 C37 C38 -53.9(2) . . . . ?
Y1 P3 C37 C38 113.8(2) . . . . ?
C14 C19 C18 C17 1.0(5) . . . . ?
C16 C17 C18 C19 -0.3(5) . . . . ?
